data_2310662
loop_
_publ_author_name
'Seemann, H.'

_publ_section_title
;
 Die Kristallstruktur des Lithiummetasilikates, (Li2 Si O3)x
;
_journal_name_full 'Acta Crystallographica (1,1948-23,1967)'
_journal_page_first 251
_journal_page_last 252
_journal_volume 9
_journal_year 1956
_chemical_formula_sum 'Li2 O3 Si'
_chemical_name_systematic 'Li2 (Si O3)'
_space_group_IT_number 36
_symmetry_space_group_name_Hall 'C 2c -2'
_symmetry_space_group_name_H-M 'C m c 21'
_cell_angle_alpha 90
_cell_angle_beta 90
_cell_angle_gamma 90
_cell_formula_units_Z 4
_cell_length_a 9.36
_cell_length_b 5.395
_cell_length_c 4.675
_cell_volume 236.074
_citation_journal_id_ASTM ACCRA9
_cod_data_source_file Seemann_ACCRA9_1956_189.cif
_cod_data_source_block Li2O3Si1
_cod_original_cell_volume 236.0744
_cod_original_formula_sum 'Li2 O3 Si1'
_cod_database_code 2310662

loop_
_symmetry_equiv_pos_as_xyz
x,y,z
-x,-y,z+1/2
-x,y,z
x,-y,z+1/2
x+1/2,y+1/2,z
-x+1/2,-y+1/2,z+1/2
-x+1/2,y+1/2,z
x+1/2,-y+1/2,z+1/2

loop_
_atom_site_label
_atom_site_type_symbol
_atom_site_fract_x
_atom_site_fract_y
_atom_site_fract_z
_atom_site_occupancy
_atom_site_U_iso_or_equiv
O1 O-2 0.141 0.321 0.45 1 0.0
O2 O-2 0 0.1 0.86 1 0.0
Li1 Li+1 0.16 0.32 0 1 0.0
Si1 Si+4 0 0.164 0.537 1 0.0
